data_4330783
loop_
_publ_author_name
'Simon Steinberg'
'Jakoah Brgoch'
'Gordon J. Miller'
'Gerd Meyer'

_publ_contact_author
;
        Prof. Dr. Gordon J. Miller
        3659 Gilman Hall
        Department of Chemistry
        Iowa State University
        Ames, IA 50011
        United states of America
;
_publ_contact_author_email gmiller@iastate.edu
_publ_contact_author_fax '001 515 294 9623'
_publ_contact_author_phone '001 515 294 6063'
_publ_section_title
;
 Identifying a Structural Preference in Reduced Rare-Earth Metal Halides
 by Combining Experimental and Computational Techniques
;
_journal_name_full 'Inorganic Chemistry'
_journal_page_first 11356
_journal_page_last 11364
_journal_paper_doi 10.1021/ic300838a
_journal_volume 51
_journal_year 2012
_chemical_formula_moiety 'Ru Br3 La3'
_chemical_formula_sum 'Br3 La3 Ru'
_chemical_formula_weight 757.53
_chemical_name_common RuLa3Br3
_chemical_name_systematic
;
Trilanthanum Ruthenium Tribromide
;
_space_group_IT_number 214
_symmetry_cell_setting cubic
_symmetry_space_group_name_Hall 'I 4bd 2c 3'
_symmetry_space_group_name_H-M 'I 41 3 2'
_atom_sites_solution_hydrogens none
_atom_sites_solution_primary direct
_atom_sites_solution_secondary difmap
_audit_creation_method SHELXL-97
_cell_angle_alpha 90.00
_cell_angle_beta 90.00
_cell_angle_gamma 90.00
_cell_formula_units_Z 8
_cell_length_a 12.1247(16)
_cell_length_b 12.1247(16)
_cell_length_c 12.1247(16)
_cell_measurement_reflns_used 1100
_cell_measurement_temperature 293(2)
_cell_measurement_theta_max 28.2
_cell_measurement_theta_min 1.9
_cell_volume 1782.4(4)
_computing_structure_refinement 'SHELXL-97 (Sheldrick, 1997)'
_diffrn_ambient_temperature 293(2)
_diffrn_measured_fraction_theta_full 0.996
_diffrn_measured_fraction_theta_max 0.996
_diffrn_measurement_device_type 'IPDS I (Stoe & Cie)'
_diffrn_measurement_method '\f scans'
_diffrn_radiation_monochromator graphite
_diffrn_radiation_source 'fine-focus sealed tube'
_diffrn_radiation_type MoK\a
_diffrn_radiation_wavelength 0.71073
_diffrn_reflns_av_R_equivalents 0.1523
_diffrn_reflns_av_sigmaI/netI 0.0436
_diffrn_reflns_limit_h_max 15
_diffrn_reflns_limit_h_min -15
_diffrn_reflns_limit_k_max 15
_diffrn_reflns_limit_k_min -16
_diffrn_reflns_limit_l_max 15
_diffrn_reflns_limit_l_min -15
_diffrn_reflns_number 8486
_diffrn_reflns_theta_full 28.08
_diffrn_reflns_theta_max 28.08
_diffrn_reflns_theta_min 2.38
_exptl_absorpt_coefficient_mu 29.102
_exptl_absorpt_correction_T_max 0.0807
_exptl_absorpt_correction_T_min 0.0179
_exptl_absorpt_correction_type numerical
_exptl_absorpt_process_details
;
X-Shape 1.06, Crystal Optimisation for numerical Absorption Correction
(C), Stoe & Cie GmbH, Darmstadt, 1999.
;
_exptl_crystal_colour black
_exptl_crystal_density_diffrn 5.646
_exptl_crystal_description polyhedral
_exptl_crystal_F_000 2560
_exptl_crystal_size_max 0.1
_exptl_crystal_size_mid 0.1
_exptl_crystal_size_min 0.1
_refine_diff_density_max 1.351
_refine_diff_density_min -1.469
_refine_diff_density_rms 0.390
_refine_ls_abs_structure_details 'Flack H D (1983), Acta Cryst. A39, 876-881'
_refine_ls_abs_structure_Flack -0.1(2)
_refine_ls_extinction_coef 0.00019(4)
_refine_ls_extinction_expression Fc^*^=kFc[1+0.001xFc^2^\l^3^/sin(2\q)]^-1/4^
_refine_ls_extinction_method SHELXL
_refine_ls_goodness_of_fit_ref 1.006
_refine_ls_hydrogen_treatment none
_refine_ls_matrix_type full
_refine_ls_number_parameters 14
_refine_ls_number_reflns 371
_refine_ls_number_restraints 0
_refine_ls_restrained_S_all 1.006
_refine_ls_R_factor_all 0.0782
_refine_ls_R_factor_gt 0.0500
_refine_ls_shift/su_max 0.000
_refine_ls_shift/su_mean 0.000
_refine_ls_structure_factor_coef Fsqd
_refine_ls_weighting_details 'calc w=1/[\s^2^(Fo^2^)+(0.0700P)^2^+0.0000P] where P=(Fo^2^+2Fc^2^)/3'
_refine_ls_weighting_scheme calc
_refine_ls_wR_factor_gt 0.1190
_refine_ls_wR_factor_ref 0.1282
_reflns_number_gt 232
_reflns_number_total 371
_reflns_threshold_expression >2sigma(I)
_cod_data_source_file ic300838a_si_001_2.cif
_cod_data_source_block RuLa3Br3
_cod_database_code 4330783

loop_
_symmetry_equiv_pos_as_xyz
'x, y, z'
'x, -y, -z+1/2'
'-x+1/2, -y, z+1/2'
'-x+1/2, y, -z'
'-y+1/4, x+3/4, z+1/4'
'y+1/4, x+3/4, -z+3/4'
'y+1/4, -x+1/4, z+3/4'
'-y+1/4, -x+1/4, -z+1/4'
'y, z, x'
'-y+1/2, -z, x+1/2'
'y, -z, -x+1/2'
'-y+1/2, z, -x'
'-z+1/4, y+3/4, x+1/4'
'-z+1/4, -y+1/4, -x+1/4'
'z+1/4, -y+1/4, x+3/4'
'z+1/4, y+3/4, -x+3/4'
'z, x, y'
'-z, x+1/2, -y+1/2'
'-z, -x+1/2, y'
'z, -x, -y+1/2'
'-x+1/4, -z+1/4, -y+1/4'
'-x+1/4, z+3/4, y+1/4'
'x+3/4, -z+3/4, y+1/4'
'x+1/4, z+3/4, -y+3/4'
'x+1/2, y+1/2, z+1/2'
'x+1/2, -y+1/2, -z+1'
'-x+1, -y+1/2, z+1'
'-x+1, y+1/2, -z+1/2'
'-y+3/4, x+5/4, z+3/4'
'y+3/4, x+5/4, -z+5/4'
'y+3/4, -x+3/4, z+5/4'
'-y+3/4, -x+3/4, -z+3/4'
'y+1/2, z+1/2, x+1/2'
'-y+1, -z+1/2, x+1'
'y+1/2, -z+1/2, -x+1'
'-y+1, z+1/2, -x+1/2'
'-z+3/4, y+5/4, x+3/4'
'-z+3/4, -y+3/4, -x+3/4'
'z+3/4, -y+3/4, x+5/4'
'z+3/4, y+5/4, -x+5/4'
'z+1/2, x+1/2, y+1/2'
'-z+1/2, x+1, -y+1'
'-z+1/2, -x+1, y+1/2'
'z+1/2, -x+1/2, -y+1'
'-x+3/4, -z+3/4, -y+3/4'
'-x+3/4, z+5/4, y+3/4'
'x+5/4, -z+5/4, y+3/4'
'x+3/4, z+5/4, -y+5/4'

loop_
_atom_site_label
_atom_site_type_symbol
_atom_site_fract_x
_atom_site_fract_y
_atom_site_fract_z
_atom_site_U_iso_or_equiv
_atom_site_adp_type
_atom_site_occupancy
_atom_site_symmetry_multiplicity
_atom_site_calc_flag
_atom_site_refinement_flags
Ru1 Ru 0.1250 0.1250 0.1250 0.0233(7) Uani 1 6 d S
La2 La 0.1250 0.11085(9) 0.36085(9) 0.0284(4) Uani 1 2 d S
Br3 Br 0.13299(14) 0.3750 0.38299(14) 0.0323(6) Uani 1 2 d S

loop_
_atom_site_aniso_label
_atom_site_aniso_U_11
_atom_site_aniso_U_22
_atom_site_aniso_U_33
_atom_site_aniso_U_23
_atom_site_aniso_U_13
_atom_site_aniso_U_12
Ru1 0.0233(7) 0.0233(7) 0.0233(7) 0.0007(10) 0.0007(10) 0.0007(10)
La2 0.0253(8) 0.0299(6) 0.0299(6) -0.0051(5) -0.0022(4) 0.0022(4)
Br3 0.0338(9) 0.0295(12) 0.0338(9) -0.0024(8) -0.0064(15) 0.0024(8)

loop_
_atom_type_symbol
_atom_type_description
_atom_type_scat_dispersion_real
_atom_type_scat_dispersion_imag
_atom_type_scat_source
Br Br -0.2901 2.4595 'International Tables Vol C Tables 4.2.6.8 and 6.1.1.4'
La La -0.2871 2.4523 'International Tables Vol C Tables 4.2.6.8 and 6.1.1.4'
Ru Ru -1.2594 0.8363 'International Tables Vol C Tables 4.2.6.8 and 6.1.1.4'

loop_
_geom_angle_atom_site_label_1
_geom_angle_atom_site_label_2
_geom_angle_atom_site_label_3
_geom_angle
_geom_angle_site_symmetry_1
_geom_angle_site_symmetry_3
La2 Ru1 La2 83.13(5) 34_454 9
La2 Ru1 La2 93.43(2) 34_454 2
La2 Ru1 La2 175.15(3) 9 2
La2 Ru1 La2 175.15(3) 34_454 7_554
La2 Ru1 La2 93.43(2) 9 7_554
La2 Ru1 La2 90.206(3) 2 7_554
La2 Ru1 La2 93.43(2) 34_454 8
La2 Ru1 La2 90.206(3) 9 8
La2 Ru1 La2 93.43(2) 2 8
La2 Ru1 La2 83.13(5) 7_554 8
La2 Ru1 La2 90.206(3) 34_454 .
La2 Ru1 La2 93.43(2) 9 .
La2 Ru1 La2 83.13(5) 2 .
La2 Ru1 La2 93.43(2) 7_554 .
La2 Ru1 La2 175.15(3) 8 .
Ru1 La2 Ru1 96.87(5) 2 .
Ru1 La2 Br3 94.70(3) 2 17
Ru1 La2 Br3 92.829(17) . 17
Ru1 La2 Br3 92.829(17) 2 27_454
Ru1 La2 Br3 94.70(3) . 27_454
Br3 La2 Br3 168.64(7) 17 27_454
Ru1 La2 Br3 171.60(5) 2 .
Ru1 La2 Br3 91.36(3) . .
Br3 La2 Br3 83.13(6) 17 .
Br3 La2 Br3 88.19(4) 27_454 .
Ru1 La2 Br3 91.36(3) 2 42_545
Ru1 La2 Br3 171.60(5) . 42_545
Br3 La2 Br3 88.19(4) 17 42_545
Br3 La2 Br3 83.13(6) 27_454 42_545
Br3 La2 Br3 80.48(7) . 42_545
Ru1 La2 La2 48.43(2) 2 2
Ru1 La2 La2 48.43(2) . 2
Br3 La2 La2 95.68(3) 17 2
Br3 La2 La2 95.68(3) 27_454 2
Br3 La2 La2 139.76(3) . 2
Br3 La2 La2 139.76(3) 42_545 2
Ru1 La2 La2 97.27(5) 2 34_454
Ru1 La2 La2 44.897(1) . 34_454
Br3 La2 La2 137.069(11) 17 34_454
Br3 La2 La2 49.80(3) 27_454 34_454
Br3 La2 La2 89.76(5) . 34_454
Br3 La2 La2 132.34(4) 42_545 34_454
La2 La2 La2 64.00(3) 2 34_454
Ru1 La2 La2 44.897(1) 2 6_545
Ru1 La2 La2 97.27(5) . 6_545
Br3 La2 La2 49.80(3) 17 6_545
Br3 La2 La2 137.069(11) 27_454 6_545
Br3 La2 La2 132.34(4) . 6_545
Br3 La2 La2 89.76(5) 42_545 6_545
La2 La2 La2 64.00(3) 2 6_545
La2 La2 La2 127.99(5) 34_454 6_545
Ru1 La2 La2 43.286(12) 2 36_445
Ru1 La2 La2 94.85(3) . 36_445
Br3 La2 La2 137.90(3) 17 36_445
Br3 La2 La2 49.76(3) 27_454 36_445
Br3 La2 La2 137.83(3) . 36_445
Br3 La2 La2 89.945(2) 42_545 36_445
La2 La2 La2 60.999(7) 2 36_445
La2 La2 La2 66.88(5) 34_454 36_445
La2 La2 La2 88.140(14) 6_545 36_445
Ru1 La2 La2 140.04(3) 2 9
Ru1 La2 La2 43.286(12) . 9
Br3 La2 La2 90.93(3) 17 9
Br3 La2 La2 88.74(3) 27_454 9
Br3 La2 La2 48.29(3) . 9
Br3 La2 La2 128.39(4) 42_545 9
La2 La2 La2 91.667(11) 2 9
La2 La2 La2 55.00(3) 34_454 9
La2 La2 La2 126.80(5) 6_545 9
La2 La2 La2 121.884(12) 36_445 9
Ru1 La2 La2 43.286(12) 2 5_545
Ru1 La2 La2 140.04(3) . 5_545
Br3 La2 La2 88.74(3) 17 5_545
Br3 La2 La2 90.93(3) 27_454 5_545
Br3 La2 La2 128.39(4) . 5_545
Br3 La2 La2 48.29(3) 42_545 5_545
La2 La2 La2 91.667(11) 2 5_545
La2 La2 La2 126.80(5) 34_454 5_545
La2 La2 La2 55.00(3) 6_545 5_545
La2 La2 La2 60.0 36_445 5_545
La2 La2 La2 176.67(2) 9 5_545
La2 Br3 La2 80.39(7) 27_454 9
La2 Br3 La2 90.99(4) 27_454 .
La2 Br3 La2 81.95(5) 9 .
La2 Br3 La2 81.95(5) 27_454 11_565
La2 Br3 La2 90.99(4) 9 11_565
La2 Br3 La2 170.78(9) . 11_565

loop_
_geom_bond_atom_site_label_1
_geom_bond_atom_site_label_2
_geom_bond_distance
_geom_bond_site_symmetry_2
Ru1 La2 2.8647(11) 34_454
Ru1 La2 2.8647(11) 9
Ru1 La2 2.8647(11) 2
Ru1 La2 2.8647(11) 7_554
Ru1 La2 2.8647(11) 8
Ru1 La2 2.8647(11) .
La2 Ru1 2.8647(11) 2
La2 Br3 3.1443(19) 17
La2 Br3 3.1443(19) 27_454
La2 Br3 3.2155(13) .
La2 Br3 3.2155(13) 42_545
La2 La2 3.801(3) 2
La2 La2 4.0586(15) 34_454
La2 La2 4.0586(15) 6_545
La2 La2 4.1707(9) 36_445
La2 La2 4.1707(9) 9
La2 La2 4.1707(9) 5_545
Br3 La2 3.1443(19) 27_454
Br3 La2 3.1443(19) 9
Br3 La2 3.2155(13) 11_565
